data_4500882
loop_
_publ_author_name
'Ghosh, Totan'
'Chattopadhyay, Tanmay'
'Das, Sudhanshu'
'Mondal, Sandip'
'Suresh, Eringathodi'
'Zangrando, Ennio'
'Das, Debasis'

_publ_section_title
;
 Thiocyanate and Dicyanamide Anion Controlled Nuclearity in Mn, Co, Ni,
 Cu, and Zn Metal Complexes with Hemilabile Ligand 2-Benzoylpyridine
;
_journal_issue 7
_journal_name_full 'Crystal Growth &amp; Design'
_journal_page_first 3198
_journal_paper_doi 10.1021/cg2004485
_journal_volume 11
_journal_year 2011
_chemical_formula_sum 'C16 H9 Mn N7 O'
_chemical_formula_weight 370.24
_space_group_IT_number 19
_symmetry_cell_setting orthorhombic
_symmetry_space_group_name_Hall 'P 2ac 2ab'
_symmetry_space_group_name_H-M 'P 21 21 21'
_atom_sites_solution_hydrogens geom
_atom_sites_solution_primary direct
_atom_sites_solution_secondary difmap
_audit_creation_method SHELXL-97
_cell_angle_alpha 90.00
_cell_angle_beta 90.00
_cell_angle_gamma 90.00
_cell_formula_units_Z 4
_cell_length_a 8.6476(2)
_cell_length_b 12.7504(3)
_cell_length_c 15.8872(4)
_cell_measurement_temperature 293(2)
_cell_volume 1751.73(7)
_computing_cell_refinement 'BRUKER SMART'
_computing_data_collection 'BRUKER SMART'
_computing_data_reduction 'BRUKER SAINT'
_computing_molecular_graphics 'Ortep3 for Windows (Farrugia,1997)'
_computing_publication_material 'Wingx 1.80.05 (Farrugia, 1999)'
_computing_structure_refinement 'SHELX97 (Sheldrick, 2008)'
_computing_structure_solution 'SHELX97 (Sheldrick, 2008)'
_diffrn_ambient_temperature 293(2)
_diffrn_measured_fraction_theta_full 0.929
_diffrn_measured_fraction_theta_max 0.929
_diffrn_measurement_device_type 'BRUKER SMART APEX CCD DIFFRACTOMETER'
_diffrn_measurement_method 'OMEGA-PHI SCAN'
_diffrn_radiation_monochromator graphite
_diffrn_radiation_source 'fine-focus sealed tube'
_diffrn_radiation_type MoK\a
_diffrn_radiation_wavelength 0.71073
_diffrn_reflns_av_R_equivalents 0.0305
_diffrn_reflns_av_sigmaI/netI 0.0484
_diffrn_reflns_limit_h_max 10
_diffrn_reflns_limit_h_min -13
_diffrn_reflns_limit_k_max 18
_diffrn_reflns_limit_k_min -16
_diffrn_reflns_limit_l_max 23
_diffrn_reflns_limit_l_min -23
_diffrn_reflns_number 12564
_diffrn_reflns_theta_full 32.92
_diffrn_reflns_theta_max 32.92
_diffrn_reflns_theta_min 2.05
_exptl_absorpt_coefficient_mu 0.772
_exptl_absorpt_correction_T_max 0.6498
_exptl_absorpt_correction_T_min 0.2706
_exptl_absorpt_correction_type multi-scan
_exptl_absorpt_process_details 'BRUKER SADABS'
_exptl_crystal_colour 'light yellow'
_exptl_crystal_density_diffrn 1.404
_exptl_crystal_density_method 'not measured'
_exptl_crystal_description needle
_exptl_crystal_F_000 748
_exptl_crystal_size_max 0.45
_exptl_crystal_size_mid 0.20
_exptl_crystal_size_min 0.18
_refine_diff_density_max 0.306
_refine_diff_density_min -0.278
_refine_diff_density_rms 0.049
_refine_ls_abs_structure_details 'Flack H D (1983), Acta Cryst. A39, 876-881'
_refine_ls_abs_structure_Flack 0.010(15)
_refine_ls_extinction_method none
_refine_ls_goodness_of_fit_ref 0.992
_refine_ls_hydrogen_treatment constr
_refine_ls_matrix_type full
_refine_ls_number_parameters 226
_refine_ls_number_reflns 5584
_refine_ls_number_restraints 0
_refine_ls_restrained_S_all 0.992
_refine_ls_R_factor_all 0.0506
_refine_ls_R_factor_gt 0.0353
_refine_ls_shift/su_max 0.001
_refine_ls_shift/su_mean 0.000
_refine_ls_structure_factor_coef Fsqd
_refine_ls_weighting_details 'calc w=1/[\s^2^(Fo^2^)+(0.0435P)^2^+0.0000P] where P=(Fo^2^+2Fc^2^)/3'
_refine_ls_weighting_scheme calc
_refine_ls_wR_factor_gt 0.0807
_refine_ls_wR_factor_ref 0.0879
_reflns_number_gt 4403
_reflns_number_total 5584
_reflns_threshold_expression >2\s(I)
_cod_data_source_file cg2004485_si_009.cif
_cod_data_source_block 5
_cod_depositor_comments
;
The following automatic conversions were performed:

'_exptl_absorpt_correction_type' value 'MULTI-SCAN' changed to
'multi-scan' according to
/home/saulius/struct/CIF-dictionaries/cif_core.dic dictionary named
'cif_core.dic' version 2.4.1 from 2010-06-29.

Automatic conversion script
Id: cif_fix_values 1715 2011-07-08 13:25:40Z adriana 

The following automatic conversions were performed:

data name '_exptl_absorpt_process_detail' was replaced with
'_exptl_absorpt_process_details' as specified in the replacement file
'data/replacement-values/replacement_tags.lst'.

Automatic conversion script
Id: cif_correct_tags 9268 2022-04-12 08:56:07Z antanas 
;
_cod_database_code 4500882

loop_
_symmetry_equiv_pos_as_xyz
'x, y, z'
'-x+1/2, -y, z+1/2'
'x+1/2, -y+1/2, -z'
'-x, y+1/2, -z+1/2'

loop_
_atom_site_label
_atom_site_type_symbol
_atom_site_fract_x
_atom_site_fract_y
_atom_site_fract_z
_atom_site_U_iso_or_equiv
_atom_site_adp_type
_atom_site_occupancy
_atom_site_symmetry_multiplicity
_atom_site_calc_flag
_atom_site_refinement_flags
Mn Mn 0.30406(3) 0.58518(2) 0.806583(15) 0.03729(8) Uani 1 1 d .
O1 O 0.44684(18) 0.44767(12) 0.86202(10) 0.0576(4) Uani 1 1 d .
N1 N 0.54101(17) 0.64474(12) 0.84398(10) 0.0391(3) Uani 1 1 d .
C1 C 0.6027(2) 0.73627(16) 0.82111(13) 0.0472(4) Uani 1 1 d .
H1 H 0.5428 0.7825 0.7897 0.057 Uiso 1 1 calc R
C2 C 0.7518(2) 0.76544(18) 0.84195(15) 0.0549(5) Uani 1 1 d .
H2 H 0.7914 0.8296 0.8243 0.066 Uiso 1 1 calc R
C3 C 0.8399(3) 0.6986(2) 0.88878(18) 0.0628(6) Uani 1 1 d .
H3 H 0.9406 0.7166 0.9035 0.075 Uiso 1 1 calc R
C4 C 0.7778(2) 0.60396(17) 0.91407(15) 0.0541(5) Uani 1 1 d .
H4 H 0.8360 0.5574 0.9461 0.065 Uiso 1 1 calc R
C5 C 0.62755(19) 0.57939(16) 0.89093(11) 0.0396(3) Uani 1 1 d .
C6 C 0.5542(2) 0.47514(15) 0.90750(13) 0.0433(4) Uani 1 1 d .
C7 C 0.6089(2) 0.40628(16) 0.97572(12) 0.0488(4) Uani 1 1 d .
C8 C 0.6058(4) 0.29927(19) 0.96371(16) 0.0741(8) Uani 1 1 d .
H8 H 0.5725 0.2720 0.9125 0.089 Uiso 1 1 calc R
C9 C 0.6522(5) 0.2320(2) 1.0275(2) 0.1005(13) Uani 1 1 d .
H9 H 0.6524 0.1599 1.0187 0.121 Uiso 1 1 calc R
C10 C 0.6979(5) 0.2724(2) 1.10390(19) 0.0888(9) Uani 1 1 d .
H10 H 0.7274 0.2272 1.1469 0.107 Uiso 1 1 calc R
C11 C 0.7002(4) 0.3775(2) 1.11700(17) 0.0795(7) Uani 1 1 d .
H11 H 0.7297 0.4041 1.1691 0.095 Uiso 1 1 calc R
C12 C 0.6583(3) 0.4459(2) 1.05208(15) 0.0645(6) Uani 1 1 d .
H12 H 0.6636 0.5180 1.0603 0.077 Uiso 1 1 calc R
N2 N 0.3905(3) 0.54294(19) 0.68242(12) 0.0676(5) Uani 1 1 d .
N3 N 0.0543(2) 0.5431(2) 1.04961(12) 0.0722(6) Uani 1 1 d .
N4 N 0.2291(3) 0.60110(19) 0.94035(11) 0.0665(5) Uani 1 1 d .
N5 N 0.0980(2) 0.49174(16) 0.78768(13) 0.0622(5) Uani 1 1 d .
N6 N 0.1549(3) 0.9102(2) 0.7210(3) 0.1123(12) Uani 1 1 d .
N7 N 0.2255(2) 0.73810(16) 0.77075(13) 0.0636(5) Uani 1 1 d .
C13 C 0.4084(2) 0.50338(18) 0.61916(13) 0.0508(5) Uani 1 1 d .
C14 C 0.1546(2) 0.57139(18) 0.99433(12) 0.0507(5) Uani 1 1 d .
C15 C -0.0167(3) 0.44907(18) 0.78178(17) 0.0619(6) Uani 1 1 d .
C16 C 0.1837(3) 0.81772(17) 0.74913(15) 0.0580(5) Uani 1 1 d .

loop_
_atom_site_aniso_label
_atom_site_aniso_U_11
_atom_site_aniso_U_22
_atom_site_aniso_U_33
_atom_site_aniso_U_23
_atom_site_aniso_U_13
_atom_site_aniso_U_12
Mn 0.03718(12) 0.03652(13) 0.03815(12) 0.00173(10) -0.00471(10) -0.00072(12)
O1 0.0568(9) 0.0404(7) 0.0755(10) 0.0112(7) -0.0245(8) -0.0067(6)
N1 0.0403(7) 0.0346(8) 0.0425(7) 0.0021(6) -0.0033(6) 0.0001(6)
C1 0.0480(10) 0.0409(10) 0.0528(11) 0.0081(8) -0.0024(8) -0.0013(8)
C2 0.0494(10) 0.0458(11) 0.0695(13) 0.0056(10) 0.0057(9) -0.0103(9)
C3 0.0398(11) 0.0584(13) 0.0903(17) 0.0013(12) -0.0079(10) -0.0094(9)
C4 0.0419(10) 0.0496(12) 0.0707(13) 0.0055(9) -0.0112(9) 0.0013(9)
C5 0.0370(8) 0.0369(9) 0.0450(9) -0.0002(8) -0.0037(6) 0.0009(8)
C6 0.0406(9) 0.0367(9) 0.0527(10) 0.0053(7) -0.0075(8) 0.0024(8)
C7 0.0485(10) 0.0428(10) 0.0553(11) 0.0106(9) -0.0069(8) 0.0030(9)
C8 0.105(2) 0.0450(13) 0.0722(16) 0.0111(11) -0.0265(15) -0.0008(14)
C9 0.159(4) 0.0462(14) 0.096(2) 0.0157(13) -0.032(2) 0.0093(19)
C10 0.118(2) 0.0699(17) 0.0786(17) 0.0276(13) -0.0265(19) 0.0139(19)
C11 0.098(2) 0.0815(17) 0.0593(14) 0.0141(12) -0.0169(15) 0.0016(17)
C12 0.0833(17) 0.0516(12) 0.0585(13) 0.0048(9) -0.0116(11) 0.0062(11)
N2 0.0643(11) 0.0900(14) 0.0485(11) -0.0148(10) 0.0019(9) -0.0064(11)
N3 0.0500(10) 0.1144(18) 0.0520(10) 0.0272(11) -0.0052(9) -0.0051(11)
N4 0.0734(13) 0.0843(14) 0.0418(9) 0.0041(9) 0.0047(8) -0.0015(11)
N5 0.0488(10) 0.0593(11) 0.0786(13) -0.0117(9) -0.0012(9) -0.0129(9)
N6 0.0506(11) 0.0676(15) 0.219(3) 0.0652(19) 0.0199(16) 0.0158(11)
N7 0.0594(11) 0.0525(11) 0.0788(13) 0.0138(9) -0.0070(9) 0.0121(9)
C13 0.0437(10) 0.0633(13) 0.0454(11) -0.0015(9) 0.0001(8) -0.0052(10)
C14 0.0547(11) 0.0594(12) 0.0380(9) 0.0029(8) -0.0073(8) -0.0005(10)
C15 0.0545(12) 0.0462(11) 0.0850(17) -0.0193(11) 0.0029(11) -0.0060(10)
C16 0.0411(10) 0.0521(12) 0.0809(15) 0.0143(10) 0.0030(11) 0.0096(10)

loop_
_atom_type_symbol
_atom_type_description
_atom_type_scat_dispersion_real
_atom_type_scat_dispersion_imag
_atom_type_scat_source
C C 0.0033 0.0016 'International Tables Vol C Tables 4.2.6.8 and 6.1.1.4'
H H 0.0000 0.0000 'International Tables Vol C Tables 4.2.6.8 and 6.1.1.4'
Mn Mn 0.3368 0.7283 'International Tables Vol C Tables 4.2.6.8 and 6.1.1.4'
N N 0.0061 0.0033 'International Tables Vol C Tables 4.2.6.8 and 6.1.1.4'
O O 0.0106 0.0060 'International Tables Vol C Tables 4.2.6.8 and 6.1.1.4'

loop_
_geom_angle_atom_site_label_1
_geom_angle_atom_site_label_2
_geom_angle_atom_site_label_3
_geom_angle
_geom_angle_site_symmetry_3
N7 Mn N5 101.70(8) .
N7 Mn N2 95.35(9) .
N5 Mn N2 91.20(8) .
N7 Mn N4 94.48(8) .
N5 Mn N4 86.73(8) .
N2 Mn N4 170.16(9) .
N7 Mn N1 92.96(7) .
N5 Mn N1 165.00(7) .
N2 Mn N1 90.57(7) .
N4 Mn N1 88.99(7) .
N7 Mn O1 163.43(7) .
N5 Mn O1 94.30(7) .
N2 Mn O1 88.53(8) .
N4 Mn O1 82.05(7) .
N1 Mn O1 70.86(5) .
C6 O1 Mn 114.25(12) .
C1 N1 C5 118.05(16) .
C1 N1 Mn 125.73(13) .
C5 N1 Mn 116.17(12) .
N1 C1 C2 122.92(19) .
N1 C1 H1 118.5 .
C2 C1 H1 118.5 .
C3 C2 C1 118.9(2) .
C3 C2 H2 120.5 .
C1 C2 H2 120.5 .
C2 C3 C4 119.2(2) .
C2 C3 H3 120.4 .
C4 C3 H3 120.4 .
C3 C4 C5 119.0(2) .
C3 C4 H4 120.5 .
C5 C4 H4 120.5 .
N1 C5 C4 121.9(2) .
N1 C5 C6 114.33(15) .
C4 C5 C6 123.46(19) .
O1 C6 C7 120.40(18) .
O1 C6 C5 118.07(17) .
C7 C6 C5 121.53(17) .
C8 C7 C12 119.3(2) .
C8 C7 C6 118.82(19) .
C12 C7 C6 121.8(2) .
C7 C8 C9 120.4(2) .
C7 C8 H8 119.8 .
C9 C8 H8 119.8 .
C10 C9 C8 119.7(3) .
C10 C9 H9 120.1 .
C8 C9 H9 120.1 .
C11 C10 C9 120.6(2) .
C11 C10 H10 119.7 .
C9 C10 H10 119.7 .
C10 C11 C12 119.9(3) .
C10 C11 H11 120.0 .
C12 C11 H11 120.0 .
C7 C12 C11 120.0(2) .
C7 C12 H12 120.0 .
C11 C12 H12 120.0 .
C13 N2 Mn 163.5(2) .
C14 N3 C13 122.9(2) 2_565
C14 N4 Mn 148.5(2) .
C15 N5 Mn 174.1(2) .
C16 N6 C15 122.8(2) 4_556
C16 N7 Mn 177.7(2) .
N2 C13 N3 173.2(2) 2_564
N4 C14 N3 172.0(2) .
N5 C15 N6 173.2(3) 4_546
N7 C16 N6 172.3(3) .

loop_
_geom_bond_atom_site_label_1
_geom_bond_atom_site_label_2
_geom_bond_distance
_geom_bond_site_symmetry_2
Mn N7 2.1419(19) .
Mn N5 2.165(2) .
Mn N2 2.177(2) .
Mn N4 2.2310(18) .
Mn N1 2.2646(15) .
Mn O1 2.3182(15) .
O1 C6 1.227(2) .
N1 C1 1.334(3) .
N1 C5 1.346(2) .
C1 C2 1.382(3) .
C1 H1 0.9300 .
C2 C3 1.364(3) .
C2 H2 0.9300 .
C3 C4 1.381(3) .
C3 H3 0.9300 .
C4 C5 1.387(3) .
C4 H4 0.9300 .
C5 C6 1.496(3) .
C6 C7 1.473(3) .
C7 C8 1.378(3) .
C7 C12 1.382(3) .
C8 C9 1.387(3) .
C8 H8 0.9300 .
C9 C10 1.376(5) .
C9 H9 0.9300 .
C10 C11 1.356(4) .
C10 H10 0.9300 .
C11 C12 1.398(3) .
C11 H11 0.9300 .
C12 H12 0.9300 .
N2 C13 1.135(3) .
N3 C14 1.286(3) .
N3 C13 1.295(3) 2_565
N4 C14 1.138(3) .
N5 C15 1.135(3) .
N6 C16 1.285(3) .
N6 C15 1.294(3) 4_556
N7 C16 1.131(3) .
C13 N3 1.295(3) 2_564
C15 N6 1.294(3) 4_546

loop_
_geom_torsion_atom_site_label_1
_geom_torsion_atom_site_label_2
_geom_torsion_atom_site_label_3
_geom_torsion_atom_site_label_4
_geom_torsion
_geom_torsion_site_symmetry_1
_geom_torsion_site_symmetry_4
N7 Mn O1 C6 9.0(3) . .
N5 Mn O1 C6 -156.01(16) . .
N2 Mn O1 C6 112.91(16) . .
N4 Mn O1 C6 -69.92(16) . .
N1 Mn O1 C6 21.79(15) . .
N7 Mn N1 C1 -17.74(17) . .
N5 Mn N1 C1 174.4(2) . .
N2 Mn N1 C1 77.65(17) . .
N4 Mn N1 C1 -112.18(17) . .
O1 Mn N1 C1 165.89(17) . .
N7 Mn N1 C5 164.75(13) . .
N5 Mn N1 C5 -3.1(3) . .
N2 Mn N1 C5 -99.86(15) . .
N4 Mn N1 C5 70.31(14) . .
O1 Mn N1 C5 -11.62(13) . .
C5 N1 C1 C2 1.4(3) . .
Mn N1 C1 C2 -176.02(15) . .
N1 C1 C2 C3 -0.8(3) . .
C1 C2 C3 C4 -0.1(4) . .
C2 C3 C4 C5 0.1(4) . .
C1 N1 C5 C4 -1.3(3) . .
Mn N1 C5 C4 176.38(15) . .
C1 N1 C5 C6 -175.12(17) . .
Mn N1 C5 C6 2.6(2) . .
C3 C4 C5 N1 0.6(3) . .
C3 C4 C5 C6 173.8(2) . .
Mn O1 C6 C7 151.89(16) . .
Mn O1 C6 C5 -28.6(2) . .
N1 C5 C6 O1 18.1(3) . .
C4 C5 C6 O1 -155.5(2) . .
N1 C5 C6 C7 -162.38(18) . .
C4 C5 C6 C7 23.9(3) . .
O1 C6 C7 C8 34.5(3) . .
C5 C6 C7 C8 -145.0(2) . .
O1 C6 C7 C12 -143.3(2) . .
C5 C6 C7 C12 37.2(3) . .
C12 C7 C8 C9 -0.2(5) . .
C6 C7 C8 C9 -178.1(3) . .
C7 C8 C9 C10 1.6(6) . .
C8 C9 C10 C11 -1.0(7) . .
C9 C10 C11 C12 -1.0(6) . .
C8 C7 C12 C11 -1.8(4) . .
C6 C7 C12 C11 176.0(3) . .
C10 C11 C12 C7 2.5(5) . .
N7 Mn N2 C13 -115.8(7) . .
N5 Mn N2 C13 -13.9(8) . .
N4 Mn N2 C13 63.8(10) . .
N1 Mn N2 C13 151.2(7) . .
O1 Mn N2 C13 80.3(7) . .
N7 Mn N4 C14 119.5(4) . .
N5 Mn N4 C14 18.0(4) . .
N2 Mn N4 C14 -60.0(7) . .
N1 Mn N4 C14 -147.6(4) . .
O1 Mn N4 C14 -76.8(4) . .
N7 Mn N5 C15 -50(2) . .
N2 Mn N5 C15 -146(2) . .
N4 Mn N5 C15 44(2) . .
N1 Mn N5 C15 117(2) . .
O1 Mn N5 C15 125(2) . .
N5 Mn N7 C16 -69(5) . .
N2 Mn N7 C16 23(5) . .
N4 Mn N7 C16 -157(5) . .
N1 Mn N7 C16 114(5) . .
O1 Mn N7 C16 126(5) . .
Mn N2 C13 N3 -126(2) . 2_564
Mn N4 C14 N3 -72(2) . .
C13 N3 C14 N4 -177.7(19) 2_565 .
Mn N5 C15 N6 9(5) . 4_546
Mn N7 C16 N6 -78(6) . .
C15 N6 C16 N7 172(2) 4_556 .
